data_4329861
loop_
_publ_author_name
'Alasdair P. M. Robertson'
'Mairi F. Haddow'
'Ian Manners'

_publ_section_title
;
 Synthesis and the Thermal and Catalytic Dehydrogenation Reactions of
 Amine-Thioboranes
;
_journal_name_full 'Inorganic Chemistry'
_journal_page_first 8254
_journal_page_last 8264
_journal_paper_doi 10.1021/ic3008188
_journal_volume 51
_journal_year 2012
_chemical_absolute_configuration ad
_chemical_formula_moiety 'C8 H14 B N S'
_chemical_formula_sum 'C8 H14 B N S'
_chemical_formula_weight 167.07
_chemical_name_systematic
; 
 ? 
;
_space_group_IT_number 33
_symmetry_cell_setting orthorhombic
_symmetry_space_group_name_Hall 'P 2c -2n'
_symmetry_space_group_name_H-M 'P n a 21'
_atom_sites_solution_hydrogens geom
_atom_sites_solution_primary direct
_atom_sites_solution_secondary difmap
_audit_creation_method SHELXL-97
_cell_angle_alpha 90.00
_cell_angle_beta 90.00
_cell_angle_gamma 90.00
_cell_formula_units_Z 16
_cell_length_a 18.7448(8)
_cell_length_b 21.5298(10)
_cell_length_c 9.3518(4)
_cell_measurement_reflns_used 5581
_cell_measurement_temperature 100(2)
_cell_measurement_theta_max 27.55
_cell_measurement_theta_min 2.37
_cell_volume 3774.1(3)
_computing_cell_refinement 'Bruker Apex II'
_computing_data_collection 'Bruker Apex II'
_computing_data_reduction 'Bruker SAINT'
_computing_molecular_graphics 'Bruker ShelXTL'
_computing_publication_material 'Bruker ShelXTL'
_computing_structure_refinement 'SHELXL-97 (Sheldrick, 2008)'
_computing_structure_solution 'SHELXS-97 (Sheldrick, 2008)'
_diffrn_ambient_temperature 100(2)
_diffrn_measured_fraction_theta_full 0.996
_diffrn_measured_fraction_theta_max 0.996
_diffrn_measurement_device_type 'CCD area detector'
_diffrn_measurement_method 'phi and omega scans'
_diffrn_radiation_monochromator graphite
_diffrn_radiation_source 'fine-focus sealed tube'
_diffrn_radiation_type MoK\a
_diffrn_radiation_wavelength 0.71073
_diffrn_reflns_av_R_equivalents 0.0290
_diffrn_reflns_av_sigmaI/netI 0.0384
_diffrn_reflns_limit_h_max 20
_diffrn_reflns_limit_h_min -24
_diffrn_reflns_limit_k_max 25
_diffrn_reflns_limit_k_min -27
_diffrn_reflns_limit_l_max 12
_diffrn_reflns_limit_l_min -12
_diffrn_reflns_number 19167
_diffrn_reflns_theta_full 27.55
_diffrn_reflns_theta_max 27.55
_diffrn_reflns_theta_min 1.89
_exptl_absorpt_coefficient_mu 0.279
_exptl_absorpt_correction_T_max 0.7456
_exptl_absorpt_correction_T_min 0.6708
_exptl_absorpt_correction_type multi-scan
_exptl_absorpt_process_details 'SADABS V2008/1'
_exptl_crystal_colour colourless
_exptl_crystal_density_diffrn 1.176
_exptl_crystal_description 'thick plate'
_exptl_crystal_F_000 1440
_exptl_crystal_size_max 0.36
_exptl_crystal_size_mid 0.25
_exptl_crystal_size_min 0.09
_refine_diff_density_max 0.869
_refine_diff_density_min -0.329
_refine_diff_density_rms 0.046
_refine_ls_abs_structure_details 'Flack H D (1983), Acta Cryst. A39, 876-881'
_refine_ls_abs_structure_Flack 0.03(5)
_refine_ls_extinction_method none
_refine_ls_goodness_of_fit_ref 1.037
_refine_ls_hydrogen_treatment mixed
_refine_ls_matrix_type full
_refine_ls_number_parameters 442
_refine_ls_number_reflns 8614
_refine_ls_number_restraints 35
_refine_ls_restrained_S_all 1.036
_refine_ls_R_factor_all 0.0476
_refine_ls_R_factor_gt 0.0375
_refine_ls_shift/su_max 0.001
_refine_ls_shift/su_mean 0.000
_refine_ls_structure_factor_coef Fsqd
_refine_ls_weighting_details 'calc w=1/[\s^2^(Fo^2^)+(0.0462P)^2^+0.5790P] where P=(Fo^2^+2Fc^2^)/3'
_refine_ls_weighting_scheme calc
_refine_ls_wR_factor_gt 0.0879
_refine_ls_wR_factor_ref 0.0930
_reflns_number_gt 7407
_reflns_number_total 8614
_reflns_threshold_expression >2sigma(I)
_cod_data_source_file ic3008188_si_002_06.cif
_cod_data_source_block Me2NHBH2SPh
_cod_database_code 4329861

loop_
_symmetry_equiv_pos_as_xyz
'x, y, z'
'-x, -y, z+1/2'
'x+1/2, -y+1/2, z'
'-x+1/2, y+1/2, z+1/2'

loop_
_atom_site_label
_atom_site_type_symbol
_atom_site_fract_x
_atom_site_fract_y
_atom_site_fract_z
_atom_site_U_iso_or_equiv
_atom_site_adp_type
_atom_site_occupancy
_atom_site_symmetry_multiplicity
_atom_site_calc_flag
_atom_site_refinement_flags
S1 S 0.58342(3) 0.94020(2) 0.77995(7) 0.02619(12) Uani 1 1 d .
B1 B 0.50998(13) 0.99951(12) 0.8131(3) 0.0240(5) Uani 1 1 d D
H1A H 0.4773(11) 0.9828(10) 0.905(2) 0.029 Uiso 1 1 d D
H1B H 0.5337(11) 1.0477(7) 0.822(3) 0.029 Uiso 1 1 d D
N1 N 0.45587(9) 1.00201(9) 0.68061(19) 0.0216(4) Uani 1 1 d D
H1N H 0.4786(12) 1.0062(10) 0.605(2) 0.026 Uiso 1 1 d D
C1 C 0.64320(10) 0.97329(10) 0.6535(2) 0.0207(4) Uani 1 1 d .
C2 C 0.64814(11) 1.03678(10) 0.6284(2) 0.0240(5) Uani 1 1 d .
H2 H 0.6179 1.0649 0.6780 0.029 Uiso 1 1 calc R
C3 C 0.69753(13) 1.05882(10) 0.5303(3) 0.0281(5) Uani 1 1 d .
H3 H 0.7003 1.1022 0.5126 0.034 Uiso 1 1 calc R
C4 C 0.74253(11) 1.01938(11) 0.4580(3) 0.0286(5) Uani 1 1 d .
H4 H 0.7762 1.0354 0.3917 0.034 Uiso 1 1 calc R
C5 C 0.73832(11) 0.95611(11) 0.4826(3) 0.0310(5) Uani 1 1 d .
H5 H 0.7692 0.9285 0.4332 0.037 Uiso 1 1 calc R
C6 C 0.68863(12) 0.93291(10) 0.5799(3) 0.0263(5) Uani 1 1 d .
H6 H 0.6857 0.8894 0.5964 0.032 Uiso 1 1 calc R
C7 C 0.40784(13) 1.05668(11) 0.6919(3) 0.0317(6) Uani 1 1 d .
H7A H 0.3812 1.0546 0.7819 0.048 Uiso 1 1 calc R
H7B H 0.3743 1.0566 0.6114 0.048 Uiso 1 1 calc R
H7C H 0.4363 1.0949 0.6897 0.048 Uiso 1 1 calc R
C8 C 0.41332(12) 0.94437(10) 0.6631(3) 0.0296(5) Uani 1 1 d .
H8A H 0.3859 0.9467 0.5740 0.044 Uiso 1 1 calc R
H8B H 0.3806 0.9399 0.7441 0.044 Uiso 1 1 calc R
H8C H 0.4454 0.9085 0.6595 0.044 Uiso 1 1 calc R
S2 S 0.83286(3) 0.68610(2) 0.44507(6) 0.02679(13) Uani 1 1 d .
B2 B 0.85248(14) 0.74442(13) 0.5916(3) 0.0281(6) Uani 1 1 d D
H2A H 0.8976(11) 0.7218(10) 0.650(3) 0.034 Uiso 1 1 d D
H2B H 0.8618(13) 0.7923(8) 0.548(3) 0.034 Uiso 1 1 d D
N2 N 0.78642(10) 0.74828(8) 0.7019(2) 0.0216(4) Uani 1 1 d D
H2N H 0.7484(10) 0.7511(10) 0.658(3) 0.026 Uiso 1 1 d D
C9 C 0.76898(11) 0.72163(10) 0.3314(2) 0.0198(4) Uani 1 1 d .
C10 C 0.75889(11) 0.78565(10) 0.3204(2) 0.0238(5) Uani 1 1 d .
H10 H 0.7860 0.8131 0.3786 0.029 Uiso 1 1 calc R
C11 C 0.70960(12) 0.80921(10) 0.2250(3) 0.0275(5) Uani 1 1 d .
H11 H 0.7032 0.8529 0.2186 0.033 Uiso 1 1 calc R
C12 C 0.66967(12) 0.77111(12) 0.1393(3) 0.0299(5) Uani 1 1 d .
H12 H 0.6360 0.7881 0.0741 0.036 Uiso 1 1 calc R
C13 C 0.67907(12) 0.70734(11) 0.1490(2) 0.0291(5) Uani 1 1 d .
H13 H 0.6519 0.6803 0.0899 0.035 Uiso 1 1 calc R
C14 C 0.72786(12) 0.68303(10) 0.2445(2) 0.0250(5) Uani 1 1 d .
H14 H 0.7335 0.6393 0.2512 0.030 Uiso 1 1 calc R
C15 C 0.77864(11) 0.69073(10) 0.7878(3) 0.0272(4) Uani 1 1 d .
H15A H 0.7354 0.6935 0.8463 0.041 Uiso 1 1 calc R
H15B H 0.8203 0.6858 0.8501 0.041 Uiso 1 1 calc R
H15C H 0.7751 0.6549 0.7236 0.041 Uiso 1 1 calc R
C16 C 0.79180(14) 0.80333(11) 0.7979(3) 0.0366(6) Uani 1 1 d .
H16A H 0.8365 0.8013 0.8520 0.055 Uiso 1 1 calc R
H16B H 0.7514 0.8035 0.8644 0.055 Uiso 1 1 calc R
H16C H 0.7910 0.8414 0.7404 0.055 Uiso 1 1 calc R
S3 S 0.57422(3) 0.68255(2) 0.79270(7) 0.02194(11) Uani 1 1 d .
B3 B 0.60454(12) 0.73649(11) 0.6433(3) 0.0202(5) Uani 1 1 d D
H3A H 0.6260(11) 0.7820(8) 0.683(2) 0.024 Uiso 1 1 d D
H3B H 0.6468(10) 0.7115(9) 0.581(2) 0.024 Uiso 1 1 d D
N3 N 0.53829(9) 0.75016(8) 0.5385(2) 0.0195(4) Uani 1 1 d D
H3N H 0.5028(11) 0.7534(10) 0.590(3) 0.023 Uiso 1 1 d D
C17 C 0.51620(10) 0.72726(10) 0.9021(2) 0.0171(4) Uani 1 1 d .
C18 C 0.51097(11) 0.79193(9) 0.8934(2) 0.0195(4) Uani 1 1 d .
H18 H 0.5385 0.8139 0.8246 0.023 Uiso 1 1 calc R
C19 C 0.46582(11) 0.82440(9) 0.9845(2) 0.0223(4) Uani 1 1 d .
H19 H 0.4623 0.8683 0.9768 0.027 Uiso 1 1 calc R
C20 C 0.42586(11) 0.79332(10) 1.0864(2) 0.0234(4) Uani 1 1 d .
H20 H 0.3955 0.8157 1.1493 0.028 Uiso 1 1 calc R
C21 C 0.43062(11) 0.72903(10) 1.0956(3) 0.0234(4) Uani 1 1 d .
H21 H 0.4034 0.7073 1.1652 0.028 Uiso 1 1 calc R
C22 C 0.47498(11) 0.69644(9) 1.0038(2) 0.0208(4) Uani 1 1 d .
H22 H 0.4773 0.6525 1.0102 0.025 Uiso 1 1 calc R
C23 C 0.52362(13) 0.69692(11) 0.4412(3) 0.0321(5) Uani 1 1 d .
H23A H 0.5630 0.6925 0.3731 0.048 Uiso 1 1 calc R
H23B H 0.4791 0.7045 0.3890 0.048 Uiso 1 1 calc R
H23C H 0.5190 0.6587 0.4976 0.048 Uiso 1 1 calc R
C24 C 0.54660(12) 0.80868(10) 0.4564(3) 0.0300(5) Uani 1 1 d .
H24A H 0.5047 0.8149 0.3954 0.045 Uiso 1 1 calc R
H24B H 0.5895 0.8061 0.3967 0.045 Uiso 1 1 calc R
H24C H 0.5511 0.8437 0.5228 0.045 Uiso 1 1 calc R
S4 S 0.58365(3) 0.42807(2) 0.77936(6) 0.02157(11) Uani 1 1 d .
B4 B 0.51291(13) 0.48733(12) 0.8326(2) 0.0209(5) Uani 1 1 d D
H4A H 0.4832(11) 0.4618(9) 0.920(2) 0.025 Uiso 1 1 d D
H4B H 0.5369(11) 0.5312(8) 0.868(2) 0.025 Uiso 1 1 d D
N4 N 0.45986(9) 0.49954(9) 0.70017(19) 0.0209(4) Uani 1 1 d D
H4N H 0.4848(12) 0.5029(10) 0.628(2) 0.025 Uiso 1 1 d D
C25 C 0.64041(10) 0.46604(9) 0.6550(2) 0.0178(4) Uani 1 1 d .
C26 C 0.64321(10) 0.53022(9) 0.6357(2) 0.0193(4) Uani 1 1 d .
H26 H 0.6119 0.5564 0.6882 0.023 Uiso 1 1 calc R
C27 C 0.69168(11) 0.55613(9) 0.5397(2) 0.0222(4) Uani 1 1 d .
H27 H 0.6931 0.5999 0.5273 0.027 Uiso 1 1 calc R
C28 C 0.73773(10) 0.51891(10) 0.4623(2) 0.0228(4) Uani 1 1 d .
H28 H 0.7709 0.5369 0.3976 0.027 Uiso 1 1 calc R
C29 C 0.73512(11) 0.45480(10) 0.4800(2) 0.0244(5) Uani 1 1 d .
H29 H 0.7666 0.4288 0.4275 0.029 Uiso 1 1 calc R
C30 C 0.68627(11) 0.42878(9) 0.5748(2) 0.0211(4) Uani 1 1 d .
H30 H 0.6841 0.3849 0.5850 0.025 Uiso 1 1 calc R
C31 C 0.41105(12) 0.44626(11) 0.6742(3) 0.0276(5) Uani 1 1 d .
H31A H 0.3846 0.4532 0.5852 0.041 Uiso 1 1 calc R
H31B H 0.3774 0.4426 0.7540 0.041 Uiso 1 1 calc R
H31C H 0.4390 0.4079 0.6662 0.041 Uiso 1 1 calc R
C32 C 0.41833(12) 0.55792(10) 0.7185(3) 0.0308(5) Uani 1 1 d .
H32A H 0.3894 0.5551 0.8055 0.046 Uiso 1 1 calc R
H32B H 0.3871 0.5640 0.6357 0.046 Uiso 1 1 calc R
H32C H 0.4512 0.5931 0.7265 0.046 Uiso 1 1 calc R

loop_
_atom_site_aniso_label
_atom_site_aniso_U_11
_atom_site_aniso_U_22
_atom_site_aniso_U_33
_atom_site_aniso_U_23
_atom_site_aniso_U_13
_atom_site_aniso_U_12
S1 0.0223(3) 0.0279(3) 0.0284(3) 0.0090(3) -0.0008(3) -0.0034(2)
B1 0.0228(12) 0.0313(12) 0.0180(12) -0.0008(10) 0.0003(10) -0.0016(10)
N1 0.0200(9) 0.0285(10) 0.0162(9) -0.0013(8) 0.0039(7) 0.0014(8)
C1 0.0143(9) 0.0314(11) 0.0165(10) 0.0044(9) -0.0062(8) -0.0027(8)
C2 0.0230(11) 0.0271(10) 0.0219(11) 0.0007(9) -0.0029(9) 0.0020(9)
C3 0.0315(12) 0.0268(11) 0.0259(12) 0.0063(9) -0.0064(10) -0.0041(9)
C4 0.0223(10) 0.0448(13) 0.0187(11) 0.0011(10) -0.0006(9) -0.0085(10)
C5 0.0192(11) 0.0401(13) 0.0336(14) -0.0082(11) -0.0011(10) 0.0013(9)
C6 0.0227(11) 0.0240(11) 0.0321(13) 0.0004(10) -0.0058(10) -0.0006(9)
C7 0.0283(13) 0.0367(13) 0.0301(14) -0.0003(10) 0.0022(10) 0.0106(10)
C8 0.0226(11) 0.0350(12) 0.0312(13) -0.0056(11) -0.0036(10) -0.0052(9)
S2 0.0246(3) 0.0346(3) 0.0211(3) 0.0065(3) 0.0031(2) 0.0092(2)
B2 0.0187(12) 0.0440(15) 0.0216(13) 0.0088(12) -0.0018(10) -0.0089(11)
N2 0.0156(9) 0.0284(10) 0.0208(10) 0.0017(7) -0.0050(8) -0.0029(7)
C9 0.0171(10) 0.0281(11) 0.0142(10) 0.0026(8) 0.0050(8) 0.0023(8)
C10 0.0188(10) 0.0247(10) 0.0278(12) -0.0017(9) 0.0021(9) 0.0001(8)
C11 0.0235(11) 0.0266(11) 0.0323(12) 0.0066(10) 0.0034(10) 0.0036(9)
C12 0.0200(11) 0.0467(13) 0.0230(12) 0.0105(11) -0.0003(10) 0.0006(10)
C13 0.0283(12) 0.0397(13) 0.0192(11) -0.0018(10) 0.0015(9) -0.0098(10)
C14 0.0315(11) 0.0239(10) 0.0197(11) 0.0003(9) 0.0068(9) -0.0023(9)
C15 0.0223(10) 0.0370(11) 0.0223(11) 0.0102(11) 0.0030(11) 0.0006(9)
C16 0.0406(13) 0.0388(13) 0.0303(13) -0.0067(12) -0.0062(13) -0.0041(10)
S3 0.0224(2) 0.0202(2) 0.0232(3) -0.0015(2) -0.0002(2) 0.00306(19)
B3 0.0137(10) 0.0263(12) 0.0205(12) -0.0040(10) -0.0003(10) -0.0011(9)
N3 0.0122(8) 0.0282(9) 0.0183(9) -0.0024(7) 0.0024(7) -0.0005(7)
C17 0.0146(9) 0.0220(10) 0.0148(10) -0.0010(8) -0.0021(8) 0.0000(8)
C18 0.0193(10) 0.0213(10) 0.0179(10) 0.0011(8) -0.0001(8) -0.0022(8)
C19 0.0236(10) 0.0225(10) 0.0209(11) -0.0016(9) -0.0011(9) 0.0014(8)
C20 0.0219(10) 0.0301(11) 0.0181(10) -0.0025(9) -0.0007(9) 0.0011(9)
C21 0.0209(10) 0.0311(11) 0.0183(10) 0.0059(9) -0.0005(9) -0.0041(9)
C22 0.0214(10) 0.0207(10) 0.0202(11) 0.0019(8) -0.0041(9) -0.0014(8)
C23 0.0308(12) 0.0391(13) 0.0263(12) -0.0080(11) -0.0040(11) -0.0051(10)
C24 0.0249(11) 0.0342(12) 0.0308(13) 0.0092(11) -0.0005(11) 0.0010(9)
S4 0.0205(2) 0.0223(2) 0.0219(3) 0.0037(2) 0.0008(2) -0.00288(18)
B4 0.0217(12) 0.0279(12) 0.0131(11) -0.0014(9) 0.0012(9) -0.0026(10)
N4 0.0158(9) 0.0316(10) 0.0154(9) -0.0011(8) 0.0030(7) -0.0023(7)
C25 0.0143(9) 0.0251(10) 0.0140(9) 0.0025(8) -0.0046(8) -0.0034(8)
C26 0.0150(9) 0.0237(10) 0.0191(10) -0.0015(8) -0.0010(8) 0.0003(8)
C27 0.0233(11) 0.0202(10) 0.0232(11) 0.0024(9) -0.0039(9) -0.0035(8)
C28 0.0154(9) 0.0329(11) 0.0201(11) 0.0013(9) -0.0003(9) -0.0026(8)
C29 0.0182(10) 0.0293(11) 0.0256(12) -0.0035(9) 0.0013(9) 0.0017(8)
C30 0.0184(10) 0.0193(9) 0.0255(12) 0.0000(9) -0.0036(8) 0.0007(8)
C31 0.0217(11) 0.0389(13) 0.0222(12) -0.0039(10) -0.0018(9) -0.0076(9)
C32 0.0250(12) 0.0334(12) 0.0340(13) -0.0013(10) 0.0010(11) 0.0057(10)

loop_
_atom_type_symbol
_atom_type_description
_atom_type_scat_dispersion_real
_atom_type_scat_dispersion_imag
_atom_type_scat_source
C C 0.0033 0.0016 'International Tables Vol C Tables 4.2.6.8 and 6.1.1.4'
H H 0.0000 0.0000 'International Tables Vol C Tables 4.2.6.8 and 6.1.1.4'
B B 0.0013 0.0007 'International Tables Vol C Tables 4.2.6.8 and 6.1.1.4'
N N 0.0061 0.0033 'International Tables Vol C Tables 4.2.6.8 and 6.1.1.4'
S S 0.1246 0.1234 'International Tables Vol C Tables 4.2.6.8 and 6.1.1.4'

loop_
_geom_angle_atom_site_label_1
_geom_angle_atom_site_label_2
_geom_angle_atom_site_label_3
_geom_angle
C1 S1 B1 107.18(10)
N1 B1 S1 110.78(15)
N1 B1 H1A 105.0(12)
S1 B1 H1A 107.8(12)
N1 B1 H1B 106.0(12)
S1 B1 H1B 110.1(11)
H1A B1 H1B 117.0(17)
C8 N1 C7 110.15(17)
C8 N1 B1 113.43(18)
C7 N1 B1 110.83(18)
C8 N1 H1N 105.8(16)
C7 N1 H1N 106.4(16)
B1 N1 H1N 109.8(17)
C2 C1 C6 119.20(19)
C2 C1 S1 123.25(17)
C6 C1 S1 117.52(16)
C3 C2 C1 119.5(2)
C3 C2 H2 120.2
C1 C2 H2 120.2
C4 C3 C2 121.6(2)
C4 C3 H3 119.2
C2 C3 H3 119.2
C3 C4 C5 119.4(2)
C3 C4 H4 120.3
C5 C4 H4 120.3
C4 C5 C6 119.9(2)
C4 C5 H5 120.0
C6 C5 H5 120.0
C5 C6 C1 120.4(2)
C5 C6 H6 119.8
C1 C6 H6 119.8
N1 C7 H7A 109.5
N1 C7 H7B 109.5
H7A C7 H7B 109.5
N1 C7 H7C 109.5
H7A C7 H7C 109.5
H7B C7 H7C 109.5
N1 C8 H8A 109.5
N1 C8 H8B 109.5
H8A C8 H8B 109.5
N1 C8 H8C 109.5
H8A C8 H8C 109.5
H8B C8 H8C 109.5
C9 S2 B2 106.18(11)
N2 B2 S2 110.33(15)
N2 B2 H2A 106.9(13)
S2 B2 H2A 102.2(13)
N2 B2 H2B 107.6(13)
S2 B2 H2B 112.2(13)
H2A B2 H2B 117.3(18)
C15 N2 C16 110.17(19)
C15 N2 B2 112.23(18)
C16 N2 B2 111.96(18)
C15 N2 H2N 104.3(16)
C16 N2 H2N 107.6(16)
B2 N2 H2N 110.2(18)
C14 C9 C10 118.09(19)
C14 C9 S2 117.71(16)
C10 C9 S2 124.16(16)
C11 C10 C9 120.1(2)
C11 C10 H10 120.0
C9 C10 H10 120.0
C12 C11 C10 121.6(2)
C12 C11 H11 119.2
C10 C11 H11 119.2
C11 C12 C13 119.0(2)
C11 C12 H12 120.5
C13 C12 H12 120.5
C14 C13 C12 120.1(2)
C14 C13 H13 119.9
C12 C13 H13 119.9
C13 C14 C9 121.1(2)
C13 C14 H14 119.4
C9 C14 H14 119.4
N2 C15 H15A 109.5
N2 C15 H15B 109.5
H15A C15 H15B 109.5
N2 C15 H15C 109.5
H15A C15 H15C 109.5
H15B C15 H15C 109.5
N2 C16 H16A 109.5
N2 C16 H16B 109.5
H16A C16 H16B 109.5
N2 C16 H16C 109.5
H16A C16 H16C 109.5
H16B C16 H16C 109.5
C17 S3 B3 105.96(10)
N3 B3 S3 109.16(14)
N3 B3 H3A 108.6(12)
S3 B3 H3A 113.4(12)
N3 B3 H3B 108.6(12)
S3 B3 H3B 107.3(12)
H3A B3 H3B 109.8(16)
C24 N3 C23 110.91(19)
C24 N3 B3 112.93(17)
C23 N3 B3 111.95(17)
C24 N3 H3N 108.4(16)
C23 N3 H3N 105.9(16)
B3 N3 H3N 106.4(18)
C22 C17 C18 118.37(19)
C22 C17 S3 118.33(16)
C18 C17 S3 123.29(16)
C19 C18 C17 120.51(19)
C19 C18 H18 119.7
C17 C18 H18 119.7
C20 C19 C18 120.56(19)
C20 C19 H19 119.7
C18 C19 H19 119.7
C19 C20 C21 119.3(2)
C19 C20 H20 120.3
C21 C20 H20 120.3
C22 C21 C20 120.3(2)
C22 C21 H21 119.9
C20 C21 H21 119.9
C21 C22 C17 120.97(19)
C21 C22 H22 119.5
C17 C22 H22 119.5
N3 C23 H23A 109.5
N3 C23 H23B 109.5
H23A C23 H23B 109.5
N3 C23 H23C 109.5
H23A C23 H23C 109.5
H23B C23 H23C 109.5
N3 C24 H24A 109.5
N3 C24 H24B 109.5
H24A C24 H24B 109.5
N3 C24 H24C 109.5
H24A C24 H24C 109.5
H24B C24 H24C 109.5
C25 S4 B4 106.24(10)
N4 B4 S4 109.77(14)
N4 B4 H4A 109.3(12)
S4 B4 H4A 101.8(11)
N4 B4 H4B 110.3(12)
S4 B4 H4B 111.7(12)
H4A B4 H4B 113.6(17)
C31 N4 C32 110.39(17)
C31 N4 B4 112.31(17)
C32 N4 B4 111.86(17)
C31 N4 H4N 106.3(17)
C32 N4 H4N 108.5(16)
B4 N4 H4N 107.2(18)
C30 C25 C26 118.52(18)
C30 C25 S4 117.17(15)
C26 C25 S4 124.28(16)
C27 C26 C25 120.28(19)
C27 C26 H26 119.9
C25 C26 H26 119.9
C28 C27 C26 120.81(19)
C28 C27 H27 119.6
C26 C27 H27 119.6
C27 C28 C29 119.4(2)
C27 C28 H28 120.3
C29 C28 H28 120.3
C28 C29 C30 119.9(2)
C28 C29 H29 120.1
C30 C29 H29 120.1
C29 C30 C25 121.08(18)
C29 C30 H30 119.5
C25 C30 H30 119.5
N4 C31 H31A 109.5
N4 C31 H31B 109.5
H31A C31 H31B 109.5
N4 C31 H31C 109.5
H31A C31 H31C 109.5
H31B C31 H31C 109.5
N4 C32 H32A 109.5
N4 C32 H32B 109.5
H32A C32 H32B 109.5
N4 C32 H32C 109.5
H32A C32 H32C 109.5
H32B C32 H32C 109.5

loop_
_geom_bond_atom_site_label_1
_geom_bond_atom_site_label_2
_geom_bond_distance
S1 C1 1.778(2)
S1 B1 1.903(3)
B1 N1 1.602(3)
B1 H1A 1.114(14)
B1 H1B 1.132(14)
N1 C8 1.484(3)
N1 C7 1.486(3)
N1 H1N 0.833(18)
C1 C2 1.390(3)
C1 C6 1.398(3)
C2 C3 1.387(3)
C2 H2 0.9500
C3 C4 1.375(3)
C3 H3 0.9500
C4 C5 1.384(3)
C4 H4 0.9500
C5 C6 1.395(3)
C5 H5 0.9500
C6 H6 0.9500
C7 H7A 0.9800
C7 H7B 0.9800
C7 H7C 0.9800
C8 H8A 0.9800
C8 H8B 0.9800
C8 H8C 0.9800
S2 C9 1.775(2)
S2 B2 1.895(3)
B2 N2 1.614(3)
B2 H2A 1.118(15)
B2 H2B 1.122(14)
N2 C15 1.484(3)
N2 C16 1.490(3)
N2 H2N 0.826(17)
C9 C14 1.394(3)
C9 C10 1.395(3)
C10 C11 1.381(3)
C10 H10 0.9500
C11 C12 1.369(3)
C11 H11 0.9500
C12 C13 1.387(3)
C12 H12 0.9500
C13 C14 1.381(3)
C13 H13 0.9500
C14 H14 0.9500
C15 H15A 0.9800
C15 H15B 0.9800
C15 H15C 0.9800
C16 H16A 0.9800
C16 H16B 0.9800
C16 H16C 0.9800
S3 C17 1.776(2)
S3 B3 1.904(3)
B3 N3 1.609(3)
B3 H3A 1.122(14)
B3 H3B 1.119(14)
N3 C24 1.484(3)
N3 C23 1.489(3)
N3 H3N 0.824(17)
C17 C22 1.393(3)
C17 C18 1.398(3)
C18 C19 1.390(3)
C18 H18 0.9500
C19 C20 1.384(3)
C19 H19 0.9500
C20 C21 1.390(3)
C20 H20 0.9500
C21 C22 1.386(3)
C21 H21 0.9500
C22 H22 0.9500
C23 H23A 0.9800
C23 H23B 0.9800
C23 H23C 0.9800
C24 H24A 0.9800
C24 H24B 0.9800
C24 H24C 0.9800
S4 C25 1.776(2)
S4 B4 1.906(2)
B4 N4 1.610(3)
B4 H4A 1.129(14)
B4 H4B 1.098(14)
N4 C31 1.487(3)
N4 C32 1.488(3)
N4 H4N 0.825(17)
C25 C30 1.394(3)
C25 C26 1.395(3)
C26 C27 1.394(3)
C26 H26 0.9500
C27 C28 1.383(3)
C27 H27 0.9500
C28 C29 1.391(3)
C28 H28 0.9500
C29 C30 1.392(3)
C29 H29 0.9500
C30 H30 0.9500
C31 H31A 0.9800
C31 H31B 0.9800
C31 H31C 0.9800
C32 H32A 0.9800
C32 H32B 0.9800
C32 H32C 0.9800
